data_4034920
loop_
_publ_author_name
'Yaremenko, Ivan A.'
'Gomes, Gabriel Dos Passos'
'Radulov, Peter S.'
'Belyakova, Yulia Yu'
'Vilikotskiy, Anatoliy E.'
'Vil', Vera A.'
'Korlyukov, Alexander A.'
'Nikishin, Gennady I.'
'Alabugin, Igor V.'
'Terent'ev, Alexander O.'

_publ_section_title
;
 Ozone-Free Synthesis of Ozonides: Assembling Bicyclic Structures from
 1,5-Diketones and Hydrogen Peroxide.
;
_journal_issue 8
_journal_name_full 'The Journal of organic chemistry'
_journal_page_first 4402
_journal_page_last 4426
_journal_paper_doi 10.1021/acs.joc.8b00130
_journal_volume 83
_journal_year 2018
_chemical_formula_moiety 'C12 H18 O7'
_chemical_formula_sum 'C12 H18 O7'
_chemical_formula_weight 274.26
_space_group_crystal_system triclinic
_space_group_IT_number 2
_space_group_name_Hall '-P 1'
_space_group_name_H-M_alt 'P -1'
_atom_sites_solution_hydrogens geom
_audit_creation_date 2016-07-12
_audit_creation_method
;
Olex2 1.2
(compiled 2016.02.19 svn.r3266 for OlexSys, GUI svn.r5155)
;
_cell_angle_alpha 65.5520(10)
_cell_angle_beta 70.1030(10)
_cell_angle_gamma 79.8020(10)
_cell_formula_units_Z 2
_cell_length_a 8.7888(5)
_cell_length_b 9.4369(5)
_cell_length_c 9.6073(5)
_cell_measurement_reflns_used 4775
_cell_measurement_temperature 120
_cell_measurement_theta_max 33.37
_cell_measurement_theta_min 2.37
_cell_volume 681.46(6)
_computing_cell_refinement 'SAINT v8.34A (Bruker, 2013)'
_computing_data_reduction 'SAINT v8.34A (Bruker, 2013)'
_computing_molecular_graphics 'Olex2 (Dolomanov et al., 2009)'
_computing_publication_material 'Olex2 (Dolomanov et al., 2009)'
_computing_structure_refinement 'ShelXL (Sheldrick, 2015)'
_diffrn_ambient_temperature 120
_diffrn_detector_area_resol_mean 8
_diffrn_measured_fraction_theta_full 1.000
_diffrn_measured_fraction_theta_max 0.916
_diffrn_measurement_device_type 'Bruker APEX-II CCD'
_diffrn_measurement_method '\w and \f scans'
_diffrn_radiation_monochromator graphite
_diffrn_radiation_type MoK\a
_diffrn_radiation_wavelength 0.71073
_diffrn_reflns_av_R_equivalents 0.0170
_diffrn_reflns_av_unetI/netI 0.0240
_diffrn_reflns_Laue_measured_fraction_full 1.000
_diffrn_reflns_Laue_measured_fraction_max 0.916
_diffrn_reflns_limit_h_max 13
_diffrn_reflns_limit_h_min -13
_diffrn_reflns_limit_k_max 14
_diffrn_reflns_limit_k_min -14
_diffrn_reflns_limit_l_max 14
_diffrn_reflns_limit_l_min -14
_diffrn_reflns_number 10242
_diffrn_reflns_point_group_measured_fraction_full 1.000
_diffrn_reflns_point_group_measured_fraction_max 0.916
_diffrn_reflns_theta_full 25.242
_diffrn_reflns_theta_max 33.599
_diffrn_reflns_theta_min 2.373
_diffrn_source 'sealed tube'
_diffrn_standards_number 0
_exptl_absorpt_coefficient_mu 0.111
_exptl_absorpt_correction_T_max 0.7466
_exptl_absorpt_correction_T_min 0.7078
_exptl_absorpt_correction_type multi-scan
_exptl_absorpt_process_details
;
SADABS-2014/5 (Bruker,2014/5) was used for absorption correction.
wR2(int) was 0.0492 before and 0.0280 after correction.
The Ratio of minimum to maximum transmission is 0.9480.
The \l/2 correction factor is 0.00150.
;
_exptl_crystal_colour colourless
_exptl_crystal_colour_primary colourless
_exptl_crystal_density_diffrn 1.337
_exptl_crystal_description prism
_exptl_crystal_F_000 292
_exptl_crystal_size_max 0.36
_exptl_crystal_size_mid 0.24
_exptl_crystal_size_min 0.21
_refine_diff_density_max 0.452
_refine_diff_density_min -0.252
_refine_diff_density_rms 0.052
_refine_ls_extinction_method none
_refine_ls_goodness_of_fit_ref 1.035
_refine_ls_hydrogen_treatment constr
_refine_ls_matrix_type full
_refine_ls_number_parameters 176
_refine_ls_number_reflns 4936
_refine_ls_number_restraints 0
_refine_ls_restrained_S_all 1.035
_refine_ls_R_factor_all 0.0476
_refine_ls_R_factor_gt 0.0382
_refine_ls_shift/su_max 0.000
_refine_ls_shift/su_mean 0.000
_refine_ls_structure_factor_coef Fsqd
_refine_ls_weighting_details 'w=1/[\s^2^(Fo^2^)+(0.0571P)^2^+0.1294P] where P=(Fo^2^+2Fc^2^)/3'
_refine_ls_weighting_scheme calc
_refine_ls_wR_factor_gt 0.0998
_refine_ls_wR_factor_ref 0.1069
_reflns_Friedel_coverage 0.000
_reflns_number_gt 4162
_reflns_number_total 4936
_reflns_threshold_expression 'I > 2\s(I)'
_cod_data_source_file jo8b00130_si_006.cif
_cod_data_source_block fr1
_cod_database_code 4034920
_shelxl_version_number 2014/6
_shelx_space_group_comment
;
The symmetry employed for this shelxl refinement is uniquely defined
by the following loop, which should always be used as a source of
symmetry information in preference to the above space-group names.
They are only intended as comments.
;
_olex2_refinement_description
;
1. Fixed Uiso
 At 1.2 times of:
  All C(H,H) groups
 At 1.5 times of:
  All C(H,H,H) groups, All O(H) groups
2.a Secondary CH2 refined with riding coordinates:
 C3(H3A,H3B), C2(H2A,H2B), C9(H9A,H9B), C6(H6A,H6B)
2.b Idealised Me refined as rotating group:
 C12(H12A,H12B,H12C), C10(H10A,H10B,H10C), C11(H11A,H11B,H11C)
2.c Idealised tetrahedral OH refined as rotating group:
 O5(H5)
;
_olex2_submission_special_instructions 'No special instructions were received'

loop_
_space_group_symop_operation_xyz
'x, y, z'
'-x, -y, -z'

loop_
_atom_site_label
_atom_site_type_symbol
_atom_site_fract_x
_atom_site_fract_y
_atom_site_fract_z
_atom_site_U_iso_or_equiv
_atom_site_adp_type
_atom_site_occupancy
_atom_site_site_symmetry_order
_atom_site_calc_flag
_atom_site_refinement_flags_posn
O7 O 0.41677(8) 0.28206(8) 0.06948(8) 0.02135(13) Uani 1 1 d .
O3 O 0.23614(7) 0.36232(7) 0.36996(7) 0.01678(12) Uani 1 1 d .
O1 O -0.01294(7) 0.26531(7) 0.48764(7) 0.01809(12) Uani 1 1 d .
C12 C 0.35179(12) 0.22782(12) 0.58578(12) 0.02482(19) Uani 1 1 d .
H12A H 0.4622 0.2559 0.5164 0.037 Uiso 1 1 calc GR
H12B H 0.3554 0.1278 0.6745 0.037 Uiso 1 1 calc GR
H12C H 0.3015 0.3085 0.6285 0.037 Uiso 1 1 calc GR
C4 C 0.25375(10) 0.21426(10) 0.49016(10) 0.01776(15) Uani 1 1 d .
C3 C 0.31834(10) 0.09333(10) 0.41567(11) 0.01880(16) Uani 1 1 d .
H3A H 0.3264 -0.0101 0.5007 0.023 Uiso 1 1 calc R
H3B H 0.4283 0.1200 0.3404 0.023 Uiso 1 1 calc R
C2 C 0.20738(10) 0.08571(9) 0.32579(10) 0.01669(15) Uani 1 1 d .
H2A H 0.1148 0.0209 0.4041 0.020 Uiso 1 1 calc R
H2B H 0.2683 0.0336 0.2511 0.020 Uiso 1 1 calc R
C1 C 0.14114(9) 0.24692(9) 0.22981(9) 0.01436(14) Uani 1 1 d .
C8 C 0.26471(10) 0.33171(9) 0.06864(10) 0.01644(15) Uani 1 1 d .
C9 C 0.54746(11) 0.35209(12) -0.07619(12) 0.02445(18) Uani 1 1 d .
H9A H 0.6415 0.3643 -0.0482 0.029 Uiso 1 1 calc R
H9B H 0.5110 0.4566 -0.1412 0.029 Uiso 1 1 calc R
C10 C 0.59631(14) 0.24993(15) -0.17127(14) 0.0344(2) Uani 1 1 d .
H10A H 0.6877 0.2946 -0.2665 0.052 Uiso 1 1 calc GR
H10B H 0.5047 0.2432 -0.2042 0.052 Uiso 1 1 calc GR
H10C H 0.6284 0.1455 -0.1050 0.052 Uiso 1 1 calc GR
O6 O 0.22886(8) 0.43320(8) -0.04401(8) 0.02507(15) Uani 1 1 d .
C6 C -0.01525(10) 0.23310(10) 0.19941(10) 0.01651(15) Uani 1 1 d .
H6A H -0.0990 0.1911 0.3041 0.020 Uiso 1 1 calc R
H6B H -0.0537 0.3390 0.1396 0.020 Uiso 1 1 calc R
C7 C -0.00129(10) 0.13222(9) 0.10833(10) 0.01648(15) Uani 1 1 d .
O4 O 0.12656(8) 0.08182(8) 0.03931(8) 0.02131(14) Uani 1 1 d .
O5 O -0.14503(8) 0.10787(8) 0.10782(8) 0.02124(14) Uani 1 1 d .
H5 H -0.1336 0.0488 0.0590 0.032 Uiso 1 1 calc GR
C5 C 0.09852(9) 0.34946(9) 0.33297(10) 0.01481(14) Uani 1 1 d .
O2 O 0.08939(8) 0.18154(8) 0.59417(7) 0.02046(13) Uani 1 1 d .
C11 C 0.02096(11) 0.50921(10) 0.26601(11) 0.01994(16) Uani 1 1 d .
H11A H 0.0141 0.5674 0.3322 0.030 Uiso 1 1 calc GR
H11B H -0.0881 0.4985 0.2665 0.030 Uiso 1 1 calc GR
H11C H 0.0866 0.5653 0.1560 0.030 Uiso 1 1 calc GR

loop_
_atom_site_aniso_label
_atom_site_aniso_U_11
_atom_site_aniso_U_22
_atom_site_aniso_U_33
_atom_site_aniso_U_23
_atom_site_aniso_U_13
_atom_site_aniso_U_12
O7 0.0162(3) 0.0239(3) 0.0228(3) -0.0102(2) -0.0039(2) 0.0015(2)
O3 0.0176(3) 0.0163(3) 0.0215(3) -0.0098(2) -0.0095(2) 0.0010(2)
O1 0.0164(3) 0.0223(3) 0.0175(3) -0.0089(2) -0.0070(2) 0.0017(2)
C12 0.0260(4) 0.0300(5) 0.0292(4) -0.0171(4) -0.0168(4) 0.0047(3)
C4 0.0186(3) 0.0186(4) 0.0202(4) -0.0099(3) -0.0094(3) 0.0027(3)
C3 0.0204(4) 0.0174(4) 0.0227(4) -0.0106(3) -0.0106(3) 0.0049(3)
C2 0.0197(3) 0.0140(3) 0.0201(4) -0.0093(3) -0.0085(3) 0.0026(3)
C1 0.0158(3) 0.0138(3) 0.0173(3) -0.0090(3) -0.0068(3) 0.0016(2)
C8 0.0178(3) 0.0161(3) 0.0191(3) -0.0105(3) -0.0057(3) 0.0001(3)
C9 0.0191(4) 0.0291(5) 0.0255(4) -0.0149(4) -0.0005(3) -0.0031(3)
C10 0.0322(5) 0.0463(6) 0.0336(5) -0.0282(5) -0.0033(4) -0.0031(4)
O6 0.0255(3) 0.0252(3) 0.0216(3) -0.0050(3) -0.0091(3) 0.0000(3)
C6 0.0170(3) 0.0174(3) 0.0207(4) -0.0116(3) -0.0080(3) 0.0015(3)
C7 0.0188(3) 0.0165(3) 0.0177(3) -0.0077(3) -0.0086(3) -0.0001(3)
O4 0.0190(3) 0.0268(3) 0.0259(3) -0.0178(3) -0.0067(2) -0.0002(2)
O5 0.0184(3) 0.0263(3) 0.0295(3) -0.0187(3) -0.0113(2) 0.0022(2)
C5 0.0151(3) 0.0152(3) 0.0178(3) -0.0092(3) -0.0065(3) 0.0012(3)
O2 0.0211(3) 0.0242(3) 0.0173(3) -0.0079(2) -0.0090(2) 0.0027(2)
C11 0.0232(4) 0.0166(4) 0.0251(4) -0.0117(3) -0.0117(3) 0.0057(3)

loop_
_atom_type_symbol
_atom_type_description
_atom_type_scat_dispersion_real
_atom_type_scat_dispersion_imag
_atom_type_scat_source
C C 0.0033 0.0016 'International Tables Vol C Tables 4.2.6.8 and 6.1.1.4'
H H 0.0000 0.0000 'International Tables Vol C Tables 4.2.6.8 and 6.1.1.4'
O O 0.0106 0.0060 'International Tables Vol C Tables 4.2.6.8 and 6.1.1.4'

loop_
_geom_angle_atom_site_label_1
_geom_angle_atom_site_label_2
_geom_angle_atom_site_label_3
_geom_angle
C8 O7 C9 118.02(7)
C5 O3 C4 103.84(6)
C5 O1 O2 105.39(5)
H12A C12 H12B 109.5
H12A C12 H12C 109.5
H12B C12 H12C 109.5
C4 C12 H12A 109.5
C4 C12 H12B 109.5
C4 C12 H12C 109.5
O3 C4 C12 109.70(7)
O3 C4 C3 110.00(7)
O3 C4 O2 103.20(6)
C12 C4 C3 115.30(7)
O2 C4 C12 107.81(7)
O2 C4 C3 110.13(7)
C4 C3 H3A 109.4
C4 C3 H3B 109.4
C4 C3 C2 111.04(7)
H3A C3 H3B 108.0
C2 C3 H3A 109.4
C2 C3 H3B 109.4
C3 C2 H2A 108.8
C3 C2 H2B 108.8
C3 C2 C1 113.87(7)
H2A C2 H2B 107.7
C1 C2 H2A 108.8
C1 C2 H2B 108.8
C2 C1 C5 108.00(6)
C8 C1 C2 112.50(6)
C8 C1 C6 108.84(6)
C8 C1 C5 108.42(6)
C6 C1 C2 111.46(7)
C6 C1 C5 107.46(6)
O7 C8 C1 111.88(7)
O6 C8 O7 124.17(8)
O6 C8 C1 123.93(7)
O7 C9 H9A 109.8
O7 C9 H9B 109.8
O7 C9 C10 109.60(8)
H9A C9 H9B 108.2
C10 C9 H9A 109.8
C10 C9 H9B 109.8
C9 C10 H10A 109.5
C9 C10 H10B 109.5
C9 C10 H10C 109.5
H10A C10 H10B 109.5
H10A C10 H10C 109.5
H10B C10 H10C 109.5
C1 C6 H6A 108.4
C1 C6 H6B 108.4
H6A C6 H6B 107.4
C7 C6 C1 115.63(7)
C7 C6 H6A 108.4
C7 C6 H6B 108.4
O4 C7 C6 124.55(7)
O4 C7 O5 123.72(7)
O5 C7 C6 111.71(7)
C7 O5 H5 109.5
O3 C5 O1 103.96(6)
O3 C5 C1 110.36(6)
O3 C5 C11 109.77(7)
O1 C5 C1 108.01(6)
O1 C5 C11 107.04(6)
C11 C5 C1 116.84(7)
C4 O2 O1 104.44(6)
C5 C11 H11A 109.5
C5 C11 H11B 109.5
C5 C11 H11C 109.5
H11A C11 H11B 109.5
H11A C11 H11C 109.5
H11B C11 H11C 109.5

loop_
_geom_bond_atom_site_label_1
_geom_bond_atom_site_label_2
_geom_bond_distance
O7 C8 1.3373(10)
O7 C9 1.4573(11)
O3 C4 1.4210(10)
O3 C5 1.4086(9)
O1 C5 1.4513(10)
O1 O2 1.4786(8)
C12 H12A 0.9800
C12 H12B 0.9800
C12 H12C 0.9800
C12 C4 1.5093(12)
C4 C3 1.5188(12)
C4 O2 1.4493(11)
C3 H3A 0.9900
C3 H3B 0.9900
C3 C2 1.5334(12)
C2 H2A 0.9900
C2 H2B 0.9900
C2 C1 1.5473(11)
C1 C8 1.5346(11)
C1 C6 1.5361(11)
C1 C5 1.5722(11)
C8 O6 1.2063(10)
C9 H9A 0.9900
C9 H9B 0.9900
C9 C10 1.5045(14)
C10 H10A 0.9800
C10 H10B 0.9800
C10 H10C 0.9800
C6 H6A 0.9900
C6 H6B 0.9900
C6 C7 1.5041(11)
C7 O4 1.2220(10)
C7 O5 1.3254(10)
O5 H5 0.8400
C5 C11 1.5110(11)
C11 H11A 0.9800
C11 H11B 0.9800
C11 H11C 0.9800

loop_
_geom_torsion_atom_site_label_1
_geom_torsion_atom_site_label_2
_geom_torsion_atom_site_label_3
_geom_torsion_atom_site_label_4
_geom_torsion
O3 C4 C3 C2 -57.04(9)
O3 C4 O2 O1 28.63(7)
C12 C4 C3 C2 178.30(8)
C12 C4 O2 O1 144.67(7)
C4 O3 C5 O1 40.94(7)
C4 O3 C5 C1 -74.66(7)
C4 O3 C5 C11 155.16(7)
C4 C3 C2 C1 40.33(10)
C3 C4 O2 O1 -88.76(7)
C3 C2 C1 C8 80.12(8)
C3 C2 C1 C6 -157.30(7)
C3 C2 C1 C5 -39.49(9)
C2 C1 C8 O7 -23.87(9)
C2 C1 C8 O6 157.57(8)
C2 C1 C6 C7 -59.11(9)
C2 C1 C5 O3 57.62(8)
C2 C1 C5 O1 -55.41(8)
C2 C1 C5 C11 -176.07(7)
C1 C6 C7 O4 -11.13(12)
C1 C6 C7 O5 170.69(7)
C8 O7 C9 C10 -96.76(10)
C8 C1 C6 C7 65.54(9)
C8 C1 C5 O3 -64.54(8)
C8 C1 C5 O1 -177.57(6)
C8 C1 C5 C11 61.77(9)
C9 O7 C8 C1 179.81(7)
C9 O7 C8 O6 -1.63(12)
C6 C1 C8 O7 -147.90(7)
C6 C1 C8 O6 33.54(10)
C6 C1 C5 O3 177.97(6)
C6 C1 C5 O1 64.94(8)
C6 C1 C5 C11 -55.72(9)
C5 O3 C4 C12 -158.32(7)
C5 O3 C4 C3 73.85(8)
C5 O3 C4 O2 -43.63(7)
C5 O1 O2 C4 -4.09(7)
C5 C1 C8 O7 95.50(8)
C5 C1 C8 O6 -83.06(9)
C5 C1 C6 C7 -177.25(7)
O2 O1 C5 O3 -22.22(7)
O2 O1 C5 C1 95.02(6)
O2 O1 C5 C11 -138.37(6)
O2 C4 C3 C2 56.05(9)
